data_9011418
loop_
_publ_author_name
'Birnstock, R.'

_publ_section_title
;
 Erneute strukturbestimmung von bariumnitrat mit neutronenbeugung
;
_journal_name_full 'Zeitschrift fur Kristallographie'
_journal_page_first 310
_journal_page_last 334
_journal_volume 124
_journal_year 1967
_chemical_compound_source Synthetic
_chemical_formula_sum 'Ba N2 O6'
_chemical_name_mineral Nitrobarite
_space_group_IT_number 198
_symmetry_space_group_name_Hall 'P 2ac 2ab 3'
_symmetry_space_group_name_H-M 'P 21 3'
_cell_angle_alpha 90
_cell_angle_beta 90
_cell_angle_gamma 90
_cell_formula_units_Z 4
_cell_length_a 8.126
_cell_length_b 8.126
_cell_length_c 8.126
_cell_volume 536.575
_database_code_amcsd 0010639
_exptl_crystal_density_diffrn 3.235
_cod_database_code 9011418

loop_
_space_group_symop_operation_xyz
x,y,z
1/2-z,-x,1/2+y
-z,1/2+x,1/2-y
1/2+z,1/2-x,-y
z,x,y
1/2+y,1/2-z,-x
1/2-y,-z,1/2+x
-y,1/2+z,1/2-x
y,z,x
-x,1/2+y,1/2-z
1/2+x,1/2-y,-z
1/2-x,-y,1/2+z

loop_
_atom_site_aniso_label
_atom_site_aniso_U_11
_atom_site_aniso_U_22
_atom_site_aniso_U_33
_atom_site_aniso_U_12
_atom_site_aniso_U_13
_atom_site_aniso_U_23
N 0.00903 0.00903 0.00903 0.00401 0.00401 0.00401
N* 0.00903 0.00903 0.00903 0.00401 0.00401 0.00401
O 0.02141 0.01873 0.01070 0.00234 0.00636 0.00435
O* 0.02141 0.01873 0.01070 0.00234 0.00636 0.00435

loop_
_atom_site_label
_atom_site_fract_x
_atom_site_fract_y
_atom_site_fract_z
_atom_site_U_iso_or_equiv
Ba 0.00000 0.00000 0.00000 0.01178
N 0.34790 0.34790 0.34790 0.01532
N* 0.64640 0.64640 0.64640 0.01532
O 0.27300 0.28040 0.46860 0.01469
O* 0.70210 0.69650 0.51530 0.01469

loop_
_cod_changelog_entry_id
_cod_changelog_entry_author
_cod_changelog_entry_date
_cod_changelog_entry_text
1
;cod-tools version 3.10.1
Id: cif_fix_AMCSD_aniso_labels 10200 2024-08-01 14:09:44Z saulius
;
2024-08-02T12:21:40+03:00
;Changed the following '_atom_site_aniso_label' values:
'N'' -> 'N*'
'O'' -> 'O*'
;

loop_
_cod_related_entry_id
_cod_related_entry_database
_cod_related_entry_code
1 AMCSD 0010639
